data_1564150
loop_
_publ_author_name
'Zhao, Hongyan'
'Zhang, Shaohui'
'Fang, Xiaojun'
'Chen, Liang'
'Ren, Wenshan'

_publ_section_title
;
 Synthesis, structure and catalytic activity of organozinc complexes
 derived from chiral sulfonylamidoazetidines
;
_journal_name_full 'Inorganica Chimica Acta'
_journal_page_first 119767
_journal_paper_doi 10.1016/j.ica.2020.119767
_journal_volume 511
_journal_year 2020
_chemical_absolute_configuration rm
_chemical_formula_moiety 'C44 H60 N4 O4 S2 Zn2'
_chemical_formula_sum 'C44 H60 N4 O4 S2 Zn2'
_chemical_formula_weight 903.82
_space_group_crystal_system orthorhombic
_space_group_IT_number 19
_space_group_name_Hall 'P 2ac 2ab'
_space_group_name_H-M_alt 'P 21 21 21'
_atom_sites_solution_hydrogens geom
_atom_sites_solution_primary direct
_cell_angle_alpha 90
_cell_angle_beta 90
_cell_angle_gamma 90
_cell_formula_units_Z 4
_cell_length_a 9.27344(10)
_cell_length_b 43.5007(5)
_cell_length_c 10.82622(14)
_cell_measurement_reflns_used 13508
_cell_measurement_temperature 290.69(10)
_cell_measurement_theta_max 71.3820
_cell_measurement_theta_min 4.0540
_cell_volume 4367.31(9)
_computing_cell_refinement
;
CrysAlisPro, Agilent Technologies,
Version 1.171.37.34 (release 22-05-2014 CrysAlis171 .NET)
(compiled May 22 2014,16:03:01)
;
_computing_data_collection
;
CrysAlisPro, Agilent Technologies,
Version 1.171.37.34 (release 22-05-2014 CrysAlis171 .NET)
(compiled May 22 2014,16:03:01)
;
_computing_data_reduction
;
CrysAlisPro, Agilent Technologies,
Version 1.171.37.34 (release 22-05-2014 CrysAlis171 .NET)
(compiled May 22 2014,16:03:01)
;
_computing_molecular_graphics 'Olex2 (Dolomanov et al., 2009)'
_computing_publication_material 'Olex2 (Dolomanov et al., 2009)'
_computing_structure_refinement 'ShelXL (Sheldrick, 2015)'
_computing_structure_solution 'ShelXS (Sheldrick, 2008)'
_diffrn_ambient_environment air
_diffrn_ambient_temperature 290.69(10)
_diffrn_detector 'CCD plate'
_diffrn_detector_area_resol_mean 8.0243
_diffrn_detector_type EosS2
_diffrn_measured_fraction_theta_full 0.997
_diffrn_measured_fraction_theta_max 0.983
_diffrn_measurement_details
;
#__ type_ start__ end____ width___ exp.time_
  1 omega  -31.00   53.00   1.0000    1.6500
omega____ theta____ kappa____ phi______ frames
    -       36.7203  -57.0000    0.0000 84

#__ type_ start__ end____ width___ exp.time_
  2 omega    7.00  108.00   1.0000    1.6500
omega____ theta____ kappa____ phi______ frames
    -       36.7203   19.0000 -180.0000 101

#__ type_ start__ end____ width___ exp.time_
  3 omega  -31.00   63.00   1.0000    1.6500
omega____ theta____ kappa____ phi______ frames
    -       36.7203  -77.0000 -180.0000 94

#__ type_ start__ end____ width___ exp.time_
  4 omega    1.00   76.00   1.0000    1.6500
omega____ theta____ kappa____ phi______ frames
    -       36.7203  -99.0000   30.0000 75

#__ type_ start__ end____ width___ exp.time_
  5 omega   55.00  109.00   1.0000    1.6500
omega____ theta____ kappa____ phi______ frames
    -       36.7203 -178.0000  -30.0000 54

#__ type_ start__ end____ width___ exp.time_
  6 omega   20.00  104.00   1.0000    1.6500
omega____ theta____ kappa____ phi______ frames
    -       36.7203   57.0000   60.0000 84

#__ type_ start__ end____ width___ exp.time_
  7 omega   39.00  110.00   1.0000   13.0000
omega____ theta____ kappa____ phi______ frames
    -      108.0000  -95.0000  -90.0000 71

#__ type_ start__ end____ width___ exp.time_
  8 omega   40.00   98.00   1.0000   13.0000
omega____ theta____ kappa____ phi______ frames
    -      108.0000  -45.0000   60.0000 58

#__ type_ start__ end____ width___ exp.time_
  9 omega   38.00   91.00   1.0000   13.0000
omega____ theta____ kappa____ phi______ frames
    -      108.0000  -30.0000 -180.0000 53

#__ type_ start__ end____ width___ exp.time_
 10 omega   38.00   91.00   1.0000   13.0000
omega____ theta____ kappa____ phi______ frames
    -      108.0000  -30.0000    0.0000 53

#__ type_ start__ end____ width___ exp.time_
 11 omega   38.00   91.00   1.0000   13.0000
omega____ theta____ kappa____ phi______ frames
    -      108.0000  -29.0000   70.0000 53

#__ type_ start__ end____ width___ exp.time_
 12 omega   38.00  116.00   1.0000   13.0000
omega____ theta____ kappa____ phi______ frames
    -      108.0000 -112.0000 -180.0000 78

#__ type_ start__ end____ width___ exp.time_
 13 omega   40.00   98.00   1.0000   13.0000
omega____ theta____ kappa____ phi______ frames
    -      108.0000  -45.0000 -120.0000 58

#__ type_ start__ end____ width___ exp.time_
 14 omega   38.00   91.00   1.0000   13.0000
omega____ theta____ kappa____ phi______ frames
    -      108.0000  -30.0000  -60.0000 53

#__ type_ start__ end____ width___ exp.time_
 15 omega   10.00   92.00   1.0000    1.6500
omega____ theta____ kappa____ phi______ frames
    -       36.7203   77.0000 -150.0000 82
;
_diffrn_measurement_device 'four-circle diffractometer'
_diffrn_measurement_device_type 'SuperNova, Dual, Cu at zero, EosS2'
_diffrn_measurement_method '\w scans'
_diffrn_orient_matrix_UB_11 0.0547365000
_diffrn_orient_matrix_UB_12 -0.0310407000
_diffrn_orient_matrix_UB_13 -0.0498382000
_diffrn_orient_matrix_UB_21 -0.0334025000
_diffrn_orient_matrix_UB_22 0.0105342000
_diffrn_orient_matrix_UB_23 -0.1328106000
_diffrn_orient_matrix_UB_31 0.1533041000
_diffrn_orient_matrix_UB_32 0.0133820000
_diffrn_orient_matrix_UB_33 -0.0111775000
_diffrn_radiation_monochromator mirror
_diffrn_radiation_probe x-ray
_diffrn_radiation_type CuK\a
_diffrn_radiation_wavelength 1.54184
_diffrn_reflns_av_R_equivalents 0.0333
_diffrn_reflns_av_unetI/netI 0.0376
_diffrn_reflns_Laue_measured_fraction_full 0.997
_diffrn_reflns_Laue_measured_fraction_max 0.983
_diffrn_reflns_limit_h_max 11
_diffrn_reflns_limit_h_min -7
_diffrn_reflns_limit_k_max 53
_diffrn_reflns_limit_k_min -46
_diffrn_reflns_limit_l_max 12
_diffrn_reflns_limit_l_min -13
_diffrn_reflns_number 19777
_diffrn_reflns_point_group_measured_fraction_full 0.983
_diffrn_reflns_point_group_measured_fraction_max 0.958
_diffrn_reflns_theta_full 67.684
_diffrn_reflns_theta_max 71.477
_diffrn_reflns_theta_min 4.208
_diffrn_source 'sealed X-ray tube'
_diffrn_source_type 'SuperNova (Cu) X-ray Source'
_exptl_absorpt_coefficient_mu 2.603
_exptl_absorpt_correction_T_max 1.00000
_exptl_absorpt_correction_T_min 0.53816
_exptl_absorpt_correction_type multi-scan
_exptl_absorpt_process_details
;
CrysAlisPro, Agilent Technologies,
Version 1.171.37.34 (release 22-05-2014 CrysAlis171 .NET)
(compiled May 22 2014,16:03:01)
Empirical absorption correction using spherical harmonics,
 implemented in SCALE3 ABSPACK scaling algorithm.
;
_exptl_crystal_colour 'clear light colourless'
_exptl_crystal_colour_lustre clear
_exptl_crystal_colour_modifier light
_exptl_crystal_colour_primary colourless
_exptl_crystal_density_diffrn 1.375
_exptl_crystal_description block
_exptl_crystal_F_000 1904
_exptl_crystal_size_max 0.12
_exptl_crystal_size_mid 0.1
_exptl_crystal_size_min 0.09
_refine_diff_density_max 0.450
_refine_diff_density_min -0.442
_refine_diff_density_rms 0.070
_refine_ls_abs_structure_details
;
 Flack x determined using 3232 quotients [(I+)-(I-)]/[(I+)+(I-)]
 (Parsons, Flack and Wagner, Acta Cryst. B69 (2013) 249-259).
;
_refine_ls_abs_structure_Flack -0.008(8)
_refine_ls_extinction_coef .
_refine_ls_extinction_method none
_refine_ls_goodness_of_fit_ref 1.065
_refine_ls_hydrogen_treatment constr
_refine_ls_matrix_type full
_refine_ls_number_parameters 513
_refine_ls_number_reflns 8166
_refine_ls_number_restraints 0
_refine_ls_restrained_S_all 1.065
_refine_ls_R_factor_all 0.0370
_refine_ls_R_factor_gt 0.0359
_refine_ls_shift/su_max 0.002
_refine_ls_shift/su_mean 0.000
_refine_ls_structure_factor_coef Fsqd
_refine_ls_weighting_details 'w=1/[\s^2^(Fo^2^)+(0.0270P)^2^+5.5822P] where P=(Fo^2^+2Fc^2^)/3'
_refine_ls_weighting_scheme calc
_refine_ls_wR_factor_gt 0.0806
_refine_ls_wR_factor_ref 0.0811
_reflns_Friedel_coverage 0.721
_reflns_Friedel_fraction_full 0.964
_reflns_Friedel_fraction_max 0.924
_reflns_number_gt 8019
_reflns_number_total 8166
_reflns_threshold_expression 'I > 2\s(I)'
_cod_data_source_file ICA-2020-511-119767.cif
_cod_data_source_block compound1
_cod_database_code 1564150
_shelx_space_group_comment
;
The symmetry employed for this shelxl refinement is uniquely defined
by the following loop, which should always be used as a source of
symmetry information in preference to the above space-group names.
They are only intended as comments.
;
_reflns_odcompleteness_completeness 99.84
_reflns_odcompleteness_iscentric 1
_reflns_odcompleteness_theta 66.97
_olex2_refinement_description
;
1. Fixed Uiso
 At 1.2 times of:
  All C(H) groups, All C(H,H) groups
 At 1.5 times of:
  All C(H,H,H) groups
2.a Ternary CH refined with riding coordinates:
 C4(H4), C5(H5), C12(H12), C20(H20), C26(H26), C27(H27), C34(H34), C42(H42)
2.b Secondary CH2 refined with riding coordinates:
 C3(H3A,H3B), C1(H1A,H1B), C25(H25A,H25B), C23(H23A,H23B)
2.c Aromatic/amide H refined with riding coordinates:
 C7(H7), C8(H8), C9(H9), C10(H10), C11(H11), C19(H19), C18(H18), C17(H17),
 C16(H16), C15(H15), C29(H29), C30(H30), C31(H31), C32(H32), C33(H33), C37(H37),
  C38(H38), C39(H39), C40(H40), C41(H41)
2.d Idealised Me refined as rotating group:
 C13(H13A,H13B,H13C), C22(H22A,H22B,H22C), C21(H21A,H21B,H21C), C2(H2A,H2B,
 H2C), C35(H35A,H35B,H35C), C43(H43A,H43B,H43C), C44(H44A,H44B,H44C), C24(H24A,
 H24B,H24C)
;

loop_
_space_group_symop_operation_xyz
'x, y, z'
'-x+1/2, -y, z+1/2'
'x+1/2, -y+1/2, -z'
'-x, y+1/2, -z+1/2'

loop_
_atom_site_label
_atom_site_type_symbol
_atom_site_fract_x
_atom_site_fract_y
_atom_site_fract_z
_atom_site_U_iso_or_equiv
_atom_site_adp_type
_atom_site_occupancy
_atom_site_site_symmetry_order
_atom_site_calc_flag
_atom_site_refinement_flags_posn
_atom_site_refinement_flags_adp
_atom_site_refinement_flags_occupancy
_atom_site_disorder_assembly
_atom_site_disorder_group
Zn1 Zn -0.61326(5) -0.66519(2) -0.30513(5) 0.01243(11) Uani 1 1 d . . . . .
Zn2 Zn -0.41095(5) -0.59354(2) -0.39906(5) 0.01289(11) Uani 1 1 d . . . . .
S1 S -0.74921(9) -0.59698(2) -0.26633(9) 0.01200(18) Uani 1 1 d . . . . .
S2 S -0.53072(9) -0.64169(2) -0.60080(9) 0.01296(18) Uani 1 1 d . . . . .
O1 O -0.8507(3) -0.57815(6) -0.3334(3) 0.0169(6) Uani 1 1 d . . . . .
O2 O -0.5969(3) -0.58836(6) -0.2781(3) 0.0149(5) Uani 1 1 d . . . . .
O3 O -0.6645(3) -0.64132(7) -0.6681(3) 0.0186(6) Uani 1 1 d . . . . .
O4 O -0.5278(3) -0.66059(6) -0.4888(3) 0.0146(5) Uani 1 1 d . . . . .
N1 N -0.7613(3) -0.63186(7) -0.3001(3) 0.0137(6) Uani 1 1 d . . . . .
N2 N -0.8222(3) -0.68949(8) -0.3540(3) 0.0144(7) Uani 1 1 d . . . . .
N3 N -0.4792(3) -0.60870(7) -0.5641(3) 0.0136(7) Uani 1 1 d . . . . .
N4 N -0.4517(4) -0.55003(7) -0.5102(3) 0.0164(7) Uani 1 1 d . . . . .
C4 C -0.9012(4) -0.64474(9) -0.3368(4) 0.0153(8) Uani 1 1 d . . . . .
H4 H -0.982441 -0.630403 -0.342580 0.018 Uiso 1 1 calc R . . . .
C3 C -0.8764(4) -0.66614(9) -0.4467(4) 0.0177(8) Uani 1 1 d . . . . .
H3A H -0.963917 -0.672221 -0.489287 0.021 Uiso 1 1 calc R . . . .
H3B H -0.803612 -0.658996 -0.504293 0.021 Uiso 1 1 calc R . . . .
C5 C -0.9274(4) -0.67524(9) -0.2642(4) 0.0156(8) Uani 1 1 d . . . . .
H5 H -1.024448 -0.682752 -0.283580 0.019 Uiso 1 1 calc R . . . .
C6 C -0.9083(4) -0.67550(8) -0.1258(4) 0.0144(8) Uani 1 1 d . . . . .
C7 C -1.0146(4) -0.65961(9) -0.0586(4) 0.0186(8) Uani 1 1 d . . . . .
H7 H -1.093430 -0.651276 -0.099892 0.022 Uiso 1 1 calc R . . . .
C8 C -1.0035(5) -0.65623(10) 0.0675(4) 0.0217(9) Uani 1 1 d . . . . .
H8 H -1.073716 -0.645285 0.110289 0.026 Uiso 1 1 calc R . . . .
C9 C -0.8893(5) -0.66892(9) 0.1309(4) 0.0203(8) Uani 1 1 d . . . . .
H9 H -0.881381 -0.666413 0.215938 0.024 Uiso 1 1 calc R . . . .
C10 C -0.7855(4) -0.68560(10) 0.0657(4) 0.0210(9) Uani 1 1 d . . . . .
H10 H -0.708977 -0.694608 0.107815 0.025 Uiso 1 1 calc R . . . .
C11 C -0.7958(4) -0.68879(9) -0.0612(4) 0.0181(8) Uani 1 1 d . . . . .
H11 H -0.726249 -0.700020 -0.103539 0.022 Uiso 1 1 calc R . . . .
C12 C -0.8409(4) -0.72212(9) -0.3900(4) 0.0204(9) Uani 1 1 d . . . . .
H12 H -0.941084 -0.724878 -0.416466 0.025 Uiso 1 1 calc R . . . .
C13 C -0.7440(6) -0.72873(11) -0.5008(5) 0.0315(11) Uani 1 1 d . . . . .
H13A H -0.777789 -0.717363 -0.571026 0.047 Uiso 1 1 calc GR . . . .
H13B H -0.746300 -0.750323 -0.519045 0.047 Uiso 1 1 calc GR . . . .
H13C H -0.646890 -0.722677 -0.481918 0.047 Uiso 1 1 calc GR . . . .
C14 C -0.8156(4) -0.74280(9) -0.2805(4) 0.0187(9) Uani 1 1 d . . . . .
C19 C -0.9317(4) -0.75196(9) -0.2068(4) 0.0207(9) Uani 1 1 d . . . . .
H19 H -1.024984 -0.746587 -0.229913 0.025 Uiso 1 1 calc R . . . .
C18 C -0.9104(5) -0.76884(9) -0.1003(5) 0.0264(9) Uani 1 1 d . . . . .
H18 H -0.988883 -0.774601 -0.052107 0.032 Uiso 1 1 calc R . . . .
C17 C -0.7713(5) -0.77727(10) -0.0649(5) 0.0301(11) Uani 1 1 d . . . . .
H17 H -0.756508 -0.788360 0.007442 0.036 Uiso 1 1 calc R . . . .
C16 C -0.6551(5) -0.76893(10) -0.1387(5) 0.0311(12) Uani 1 1 d . . . . .
H16 H -0.562394 -0.774972 -0.116808 0.037 Uiso 1 1 calc R . . . .
C15 C -0.6765(5) -0.75176(9) -0.2443(5) 0.0247(10) Uani 1 1 d . . . . .
H15 H -0.597660 -0.746031 -0.292058 0.030 Uiso 1 1 calc R . . . .
C20 C -0.4018(4) -0.66006(9) -0.6997(4) 0.0181(8) Uani 1 1 d . . . . .
H20 H -0.432351 -0.681474 -0.709782 0.022 Uiso 1 1 calc R . . . .
C22 C -0.4020(5) -0.64532(10) -0.8277(4) 0.0227(9) Uani 1 1 d . . . . .
H22A H -0.497872 -0.645823 -0.861035 0.034 Uiso 1 1 calc GR . . . .
H22B H -0.338111 -0.656497 -0.881070 0.034 Uiso 1 1 calc GR . . . .
H22C H -0.370132 -0.624384 -0.821347 0.034 Uiso 1 1 calc GR . . . .
C21 C -0.2527(4) -0.66050(10) -0.6407(4) 0.0221(9) Uani 1 1 d . . . . .
H21A H -0.216478 -0.639877 -0.634800 0.033 Uiso 1 1 calc GR . . . .
H21B H -0.188574 -0.672601 -0.690552 0.033 Uiso 1 1 calc GR . . . .
H21C H -0.258965 -0.669307 -0.559566 0.033 Uiso 1 1 calc GR . . . .
C1 C -0.4491(4) -0.68239(9) -0.2107(4) 0.0191(8) Uani 1 1 d . . . . .
H1A H -0.402925 -0.665861 -0.165406 0.023 Uiso 1 1 calc R . . . .
H1B H -0.486047 -0.696975 -0.150822 0.023 Uiso 1 1 calc R . . . .
C2 C -0.3360(4) -0.69842(10) -0.2898(5) 0.0272(10) Uani 1 1 d . . . . .
H2A H -0.381046 -0.714316 -0.337699 0.041 Uiso 1 1 calc GR . . . .
H2B H -0.263608 -0.707307 -0.237421 0.041 Uiso 1 1 calc GR . . . .
H2C H -0.291922 -0.683736 -0.344239 0.041 Uiso 1 1 calc GR . . . .
C26 C -0.5214(4) -0.58233(9) -0.6407(4) 0.0170(8) Uani 1 1 d . . . . .
H26 H -0.565487 -0.586789 -0.721025 0.020 Uiso 1 1 calc R . . . .
C25 C -0.5990(5) -0.55910(9) -0.5571(4) 0.0192(8) Uani 1 1 d . . . . .
H25A H -0.648964 -0.542923 -0.601496 0.023 Uiso 1 1 calc R . . . .
H25B H -0.660607 -0.568403 -0.495128 0.023 Uiso 1 1 calc R . . . .
C27 C -0.3971(5) -0.55820(9) -0.6382(4) 0.0174(8) Uani 1 1 d . . . . .
H27 H -0.422900 -0.541412 -0.694322 0.021 Uiso 1 1 calc R . . . .
C28 C -0.2440(4) -0.56754(9) -0.6653(4) 0.0166(8) Uani 1 1 d . . . . .
C29 C -0.2055(5) -0.56936(10) -0.7891(4) 0.0230(9) Uani 1 1 d . . . . .
H29 H -0.272263 -0.563735 -0.849086 0.028 Uiso 1 1 calc R . . . .
C30 C -0.0695(5) -0.57939(11) -0.8253(4) 0.0259(10) Uani 1 1 d . . . . .
H30 H -0.046317 -0.580735 -0.908708 0.031 Uiso 1 1 calc R . . . .
C31 C 0.0312(4) -0.58737(11) -0.7362(4) 0.0247(10) Uani 1 1 d . . . . .
H31 H 0.121981 -0.594362 -0.759522 0.030 Uiso 1 1 calc R . . . .
C32 C -0.0037(5) -0.58491(10) -0.6132(4) 0.0229(9) Uani 1 1 d . . . . .
H32 H 0.064598 -0.589757 -0.553460 0.028 Uiso 1 1 calc R . . . .
C33 C -0.1411(4) -0.57517(9) -0.5773(4) 0.0178(8) Uani 1 1 d . . . . .
H33 H -0.163765 -0.573790 -0.493804 0.021 Uiso 1 1 calc R . . . .
C34 C -0.4379(5) -0.51756(9) -0.4696(4) 0.0199(9) Uani 1 1 d . . . . .
H34 H -0.476134 -0.504428 -0.535443 0.024 Uiso 1 1 calc R . . . .
C35 C -0.5307(6) -0.51268(10) -0.3547(5) 0.0330(12) Uani 1 1 d . . . . .
H35A H -0.629249 -0.517541 -0.373486 0.049 Uiso 1 1 calc GR . . . .
H35B H -0.523993 -0.491617 -0.328887 0.049 Uiso 1 1 calc GR . . . .
H35C H -0.497116 -0.525820 -0.289515 0.049 Uiso 1 1 calc GR . . . .
C36 C -0.2805(5) -0.50924(9) -0.4505(4) 0.0195(9) Uani 1 1 d . . . . .
C37 C -0.2143(5) -0.48791(10) -0.5269(5) 0.0243(10) Uani 1 1 d . . . . .
H37 H -0.267880 -0.478475 -0.588799 0.029 Uiso 1 1 calc R . . . .
C38 C -0.0697(5) -0.48030(11) -0.5130(5) 0.0291(10) Uani 1 1 d . . . . .
H38 H -0.027204 -0.465716 -0.564177 0.035 Uiso 1 1 calc R . . . .
C39 C 0.0106(5) -0.49476(11) -0.4216(5) 0.0316(11) Uani 1 1 d . . . . .
H39 H 0.107868 -0.490128 -0.411924 0.038 Uiso 1 1 calc R . . . .
C40 C -0.0546(6) -0.51604(11) -0.3453(5) 0.0349(12) Uani 1 1 d . . . . .
H40 H -0.000261 -0.525889 -0.284962 0.042 Uiso 1 1 calc R . . . .
C41 C -0.1993(6) -0.52293(10) -0.3571(4) 0.0283(11) Uani 1 1 d . . . . .
H41 H -0.242530 -0.536689 -0.302812 0.034 Uiso 1 1 calc R . . . .
C42 C -0.7911(4) -0.59153(9) -0.1058(4) 0.0155(7) Uani 1 1 d . . . . .
H42 H -0.884437 -0.601307 -0.089890 0.019 Uiso 1 1 calc R . . . .
C43 C -0.8066(5) -0.55735(10) -0.0767(4) 0.0243(10) Uani 1 1 d . . . . .
H43A H -0.723699 -0.546488 -0.106947 0.036 Uiso 1 1 calc GR . . . .
H43B H -0.814152 -0.554566 0.011000 0.036 Uiso 1 1 calc GR . . . .
H43C H -0.891829 -0.549494 -0.115987 0.036 Uiso 1 1 calc GR . . . .
C44 C -0.6800(5) -0.60702(9) -0.0233(4) 0.0194(8) Uani 1 1 d . . . . .
H44A H -0.664639 -0.627732 -0.050907 0.029 Uiso 1 1 calc GR . . . .
H44B H -0.714425 -0.607254 0.060356 0.029 Uiso 1 1 calc GR . . . .
H44C H -0.590822 -0.595854 -0.027167 0.029 Uiso 1 1 calc GR . . . .
C23 C -0.2557(4) -0.60426(9) -0.2792(4) 0.0171(8) Uani 1 1 d . . . . .
H23A H -0.234942 -0.626025 -0.287135 0.021 Uiso 1 1 calc R . . . .
H23B H -0.169101 -0.593148 -0.302208 0.021 Uiso 1 1 calc R . . . .
C24 C -0.2882(5) -0.59748(10) -0.1446(4) 0.0231(9) Uani 1 1 d . . . . .
H24A H -0.312690 -0.576162 -0.135523 0.035 Uiso 1 1 calc GR . . . .
H24B H -0.204791 -0.602043 -0.095382 0.035 Uiso 1 1 calc GR . . . .
H24C H -0.367630 -0.609956 -0.117775 0.035 Uiso 1 1 calc GR . . . .

loop_
_atom_site_aniso_label
_atom_site_aniso_U_11
_atom_site_aniso_U_22
_atom_site_aniso_U_33
_atom_site_aniso_U_23
_atom_site_aniso_U_13
_atom_site_aniso_U_12
Zn1 0.0071(2) 0.0149(2) 0.0153(3) -0.0006(2) -0.00015(19) 0.00160(19)
Zn2 0.0093(2) 0.0154(2) 0.0140(2) 0.0000(2) 0.0005(2) 0.00146(18)
S1 0.0073(4) 0.0145(4) 0.0142(4) 0.0006(3) 0.0014(3) 0.0027(3)
S2 0.0091(4) 0.0181(4) 0.0117(4) -0.0013(4) -0.0003(4) -0.0011(3)
O1 0.0110(13) 0.0206(13) 0.0191(16) 0.0025(11) -0.0021(11) 0.0083(11)
O2 0.0054(11) 0.0169(12) 0.0225(15) 0.0002(11) 0.0053(11) -0.0009(10)
O3 0.0093(12) 0.0325(15) 0.0139(15) 0.0006(12) -0.0062(11) -0.0030(11)
O4 0.0134(12) 0.0189(13) 0.0115(14) 0.0006(11) 0.0019(11) 0.0001(11)
N1 0.0056(13) 0.0151(15) 0.0204(18) -0.0030(13) 0.0017(14) -0.0004(12)
N2 0.0104(15) 0.0176(16) 0.0152(17) -0.0038(13) 0.0013(13) -0.0031(13)
N3 0.0132(15) 0.0156(15) 0.0118(16) 0.0010(12) -0.0009(13) 0.0008(12)
N4 0.0172(16) 0.0125(15) 0.0195(19) 0.0019(13) 0.0029(14) 0.0027(13)
C4 0.0060(16) 0.0222(19) 0.018(2) 0.0035(15) -0.0036(15) -0.0006(15)
C3 0.0111(17) 0.027(2) 0.015(2) 0.0001(16) -0.0046(15) -0.0058(17)
C5 0.0088(17) 0.0200(18) 0.018(2) -0.0019(15) 0.0005(15) -0.0016(14)
C6 0.0095(17) 0.0152(16) 0.018(2) 0.0014(14) 0.0011(16) -0.0041(14)
C7 0.0105(17) 0.0193(19) 0.026(2) 0.0018(16) 0.0057(16) 0.0016(15)
C8 0.017(2) 0.022(2) 0.026(2) -0.0016(17) 0.0096(17) -0.0033(16)
C9 0.022(2) 0.0253(19) 0.014(2) -0.0011(15) 0.0035(16) -0.0085(18)
C10 0.0131(19) 0.025(2) 0.024(2) 0.0041(17) -0.0003(17) -0.0028(16)
C11 0.0098(17) 0.0193(19) 0.025(2) -0.0008(16) 0.0022(16) -0.0015(15)
C12 0.0189(19) 0.0208(19) 0.022(2) -0.0092(18) 0.0032(18) -0.0079(15)
C13 0.041(3) 0.030(2) 0.023(2) -0.0115(19) 0.008(2) -0.009(2)
C14 0.0172(19) 0.0132(17) 0.026(2) -0.0068(16) 0.0024(18) -0.0053(15)
C19 0.0172(19) 0.0201(18) 0.025(2) -0.0039(17) 0.0015(17) -0.0045(15)
C18 0.027(2) 0.0213(19) 0.031(2) -0.0004(19) 0.003(2) -0.0061(18)
C17 0.035(3) 0.017(2) 0.038(3) 0.0021(18) -0.005(2) -0.0009(19)
C16 0.024(2) 0.018(2) 0.051(3) -0.006(2) -0.007(2) 0.0044(18)
C15 0.018(2) 0.0176(19) 0.038(3) -0.0054(18) 0.006(2) -0.0013(16)
C20 0.0192(18) 0.0185(17) 0.017(2) -0.0008(15) -0.0008(17) -0.0011(16)
C22 0.021(2) 0.029(2) 0.018(2) 0.0007(17) 0.0051(18) 0.0001(18)
C21 0.0158(19) 0.033(2) 0.017(2) -0.0006(17) 0.0054(16) 0.0065(18)
C1 0.0143(18) 0.0216(19) 0.022(2) 0.0026(17) 0.0024(17) 0.0011(15)
C2 0.0125(18) 0.030(2) 0.039(3) 0.002(2) 0.0025(19) 0.0069(17)
C26 0.0136(18) 0.0209(19) 0.017(2) 0.0038(15) 0.0014(15) 0.0034(16)
C25 0.0160(19) 0.0206(19) 0.021(2) 0.0038(16) 0.0021(17) 0.0052(16)
C27 0.020(2) 0.0166(17) 0.015(2) 0.0028(14) 0.0015(17) 0.0027(16)
C28 0.0171(19) 0.0128(17) 0.020(2) 0.0002(15) 0.0040(17) -0.0032(15)
C29 0.019(2) 0.032(2) 0.018(2) 0.0036(18) 0.0007(17) -0.0033(17)
C30 0.024(2) 0.043(3) 0.010(2) -0.0061(18) 0.0080(17) -0.0069(19)
C31 0.0126(18) 0.039(2) 0.023(2) -0.0063(19) 0.0035(17) -0.0035(18)
C32 0.0173(19) 0.033(2) 0.018(2) -0.0016(18) 0.0010(18) -0.0029(17)
C33 0.0148(19) 0.027(2) 0.012(2) -0.0033(16) 0.0067(15) -0.0042(16)
C34 0.024(2) 0.0132(18) 0.023(2) 0.0016(15) 0.0086(17) 0.0038(16)
C35 0.046(3) 0.019(2) 0.034(3) -0.0059(18) 0.020(2) 0.006(2)
C36 0.027(2) 0.0131(18) 0.018(2) -0.0032(15) -0.0005(18) 0.0041(16)
C37 0.024(2) 0.024(2) 0.025(3) 0.0050(18) 0.0013(19) 0.0038(18)
C38 0.026(2) 0.037(2) 0.024(2) 0.004(2) 0.0031(19) 0.003(2)
C39 0.029(2) 0.036(2) 0.030(3) -0.009(2) -0.008(2) 0.010(2)
C40 0.052(3) 0.021(2) 0.032(3) -0.0037(19) -0.019(2) 0.010(2)
C41 0.049(3) 0.0153(19) 0.020(2) 0.0015(17) -0.004(2) -0.001(2)
C42 0.0107(16) 0.0195(18) 0.0163(19) -0.0014(16) 0.0054(15) -0.0003(14)
C43 0.025(2) 0.023(2) 0.025(3) -0.0048(17) 0.0044(19) 0.0036(17)
C44 0.022(2) 0.023(2) 0.013(2) 0.0002(16) 0.0004(17) 0.0021(17)
C23 0.0133(17) 0.0160(17) 0.022(2) 0.0002(15) -0.0009(16) 0.0006(14)
C24 0.020(2) 0.022(2) 0.027(2) -0.0026(18) -0.0038(17) 0.0069(17)

loop_
_atom_type_symbol
_atom_type_description
_atom_type_scat_dispersion_real
_atom_type_scat_dispersion_imag
_atom_type_scat_source
C C 0.0181 0.0091 'International Tables Vol C Tables 4.2.6.8 and 6.1.1.4'
H H 0.0000 0.0000 'International Tables Vol C Tables 4.2.6.8 and 6.1.1.4'
N N 0.0311 0.0180 'International Tables Vol C Tables 4.2.6.8 and 6.1.1.4'
O O 0.0492 0.0322 'International Tables Vol C Tables 4.2.6.8 and 6.1.1.4'
S S 0.3331 0.5567 'International Tables Vol C Tables 4.2.6.8 and 6.1.1.4'
Zn Zn -1.5491 0.6778 'International Tables Vol C Tables 4.2.6.8 and 6.1.1.4'

loop_
_geom_angle_atom_site_label_1
_geom_angle_atom_site_label_2
_geom_angle_atom_site_label_3
_geom_angle
_geom_angle_site_symmetry_1
_geom_angle_site_symmetry_3
O4 Zn1 N2 98.18(12) . .
N1 Zn1 O4 102.16(13) . .
N1 Zn1 N2 75.97(12) . .
C1 Zn1 O4 103.24(14) . .
C1 Zn1 N1 142.06(16) . .
C1 Zn1 N2 126.94(15) . .
O2 Zn2 N4 95.77(11) . .
N3 Zn2 O2 108.65(12) . .
N3 Zn2 N4 75.54(13) . .
C23 Zn2 O2 101.81(14) . .
C23 Zn2 N3 136.90(15) . .
C23 Zn2 N4 131.23(14) . .
O1 S1 O2 116.02(16) . .
O1 S1 N1 112.70(18) . .
O1 S1 C42 105.72(17) . .
O2 S1 N1 107.26(15) . .
O2 S1 C42 104.96(17) . .
N1 S1 C42 109.81(19) . .
O3 S2 O4 116.19(17) . .
O3 S2 N3 112.44(18) . .
O3 S2 C20 106.13(18) . .
O4 S2 N3 107.40(17) . .
O4 S2 C20 103.41(17) . .
N3 S2 C20 110.89(18) . .
S1 O2 Zn2 142.04(18) . .
S2 O4 Zn1 144.19(17) . .
S1 N1 Zn1 131.38(18) . .
C4 N1 Zn1 108.9(2) . .
C4 N1 S1 119.8(2) . .
C3 N2 Zn1 97.2(2) . .
C5 N2 Zn1 102.1(2) . .
C5 N2 C3 86.4(3) . .
C12 N2 Zn1 127.4(3) . .
C12 N2 C3 115.5(3) . .
C12 N2 C5 119.1(3) . .
S2 N3 Zn2 128.62(19) . .
C26 N3 Zn2 109.3(2) . .
C26 N3 S2 119.5(3) . .
C25 N4 Zn2 96.4(2) . .
C25 N4 C27 86.2(3) . .
C27 N4 Zn2 103.4(2) . .
C34 N4 Zn2 128.4(3) . .
C34 N4 C25 115.2(3) . .
C34 N4 C27 117.7(3) . .
N1 C4 C3 108.0(3) . .
N1 C4 C5 109.0(3) . .
C3 C4 C5 84.1(3) . .
N2 C3 C4 86.7(3) . .
N2 C5 C4 85.6(3) . .
C6 C5 N2 124.1(3) . .
C6 C5 C4 119.2(3) . .
C7 C6 C5 115.3(4) . .
C11 C6 C5 126.4(4) . .
C11 C6 C7 118.2(4) . .
C8 C7 C6 120.8(4) . .
C9 C8 C7 120.6(4) . .
C8 C9 C10 119.1(4) . .
C11 C10 C9 120.4(4) . .
C6 C11 C10 120.8(4) . .
N2 C12 C13 108.5(3) . .
N2 C12 C14 110.3(3) . .
C14 C12 C13 114.4(4) . .
C19 C14 C12 119.9(4) . .
C19 C14 C15 118.0(4) . .
C15 C14 C12 122.0(4) . .
C18 C19 C14 121.2(4) . .
C19 C18 C17 120.1(4) . .
C16 C17 C18 119.4(5) . .
C15 C16 C17 120.4(4) . .
C16 C15 C14 121.0(4) . .
C22 C20 S2 110.7(3) . .
C21 C20 S2 111.2(3) . .
C21 C20 C22 112.8(4) . .
C2 C1 Zn1 114.3(3) . .
N3 C26 C25 107.8(3) . .
N3 C26 C27 108.6(3) . .
C25 C26 C27 83.9(3) . .
N4 C25 C26 86.9(3) . .
N4 C27 C26 85.8(3) . .
C28 C27 N4 123.8(4) . .
C28 C27 C26 120.8(3) . .
C29 C28 C27 116.5(4) . .
C29 C28 C33 118.2(4) . .
C33 C28 C27 125.3(4) . .
C28 C29 C30 121.5(4) . .
C31 C30 C29 119.5(4) . .
C32 C31 C30 119.7(4) . .
C31 C32 C33 120.6(4) . .
C28 C33 C32 120.5(4) . .
N4 C34 C35 109.0(3) . .
N4 C34 C36 110.5(3) . .
C36 C34 C35 113.5(4) . .
C37 C36 C34 120.3(4) . .
C37 C36 C41 118.6(4) . .
C41 C36 C34 121.1(4) . .
C36 C37 C38 121.5(5) . .
C39 C38 C37 119.1(5) . .
C40 C39 C38 119.7(5) . .
C41 C40 C39 121.1(5) . .
C40 C41 C36 120.0(5) . .
C43 C42 S1 110.4(3) . .
C44 C42 S1 111.3(3) . .
C44 C42 C43 112.0(4) . .
C24 C23 Zn2 115.9(3) . .

loop_
_geom_bond_atom_site_label_1
_geom_bond_atom_site_label_2
_geom_bond_distance
_geom_bond_site_symmetry_2
Zn1 O4 2.150(3) .
Zn1 N1 1.997(3) .
Zn1 N2 2.270(3) .
Zn1 C1 1.981(4) .
Zn2 O2 2.177(3) .
Zn2 N3 2.007(3) .
Zn2 N4 2.274(3) .
Zn2 C23 1.993(4) .
S1 O1 1.444(3) .
S1 O2 1.467(3) .
S1 N1 1.565(3) .
S1 C42 1.797(4) .
S2 O3 1.439(3) .
S2 O4 1.465(3) .
S2 N3 1.564(3) .
S2 C20 1.793(4) .
N1 C4 1.468(5) .
N2 C3 1.513(5) .
N2 C5 1.511(5) .
N2 C12 1.482(5) .
N3 C26 1.469(5) .
N4 C25 1.510(5) .
N4 C27 1.517(5) .
N4 C34 1.485(5) .
C4 C3 1.528(5) .
C4 C5 1.561(5) .
C5 C6 1.508(5) .
C6 C7 1.407(6) .
C6 C11 1.383(6) .
C7 C8 1.378(7) .
C8 C9 1.377(6) .
C9 C10 1.397(6) .
C10 C11 1.384(6) .
C12 C13 1.526(6) .
C12 C14 1.506(6) .
C14 C19 1.399(6) .
C14 C15 1.403(6) .
C19 C18 1.382(7) .
C18 C17 1.394(7) .
C17 C16 1.390(7) .
C16 C15 1.380(7) .
C20 C22 1.527(6) .
C20 C21 1.523(6) .
C1 C2 1.523(6) .
C26 C25 1.536(5) .
C26 C27 1.559(6) .
C27 C28 1.506(6) .
C28 C29 1.388(6) .
C28 C33 1.389(6) .
C29 C30 1.391(6) .
C30 C31 1.387(7) .
C31 C32 1.374(7) .
C32 C33 1.398(6) .
C34 C35 1.527(6) .
C34 C36 1.518(6) .
C36 C37 1.386(6) .
C36 C41 1.394(6) .
C37 C38 1.390(7) .
C38 C39 1.388(7) .
C39 C40 1.381(8) .
C40 C41 1.380(8) .
C42 C43 1.527(5) .
C42 C44 1.521(6) .
C23 C24 1.517(6) .
